data_2200512
loop_
_publ_author_name
'Srinivasan, N.'
'Sridhar, B.'
'Rajaram, R. K.'

_publ_section_title
;
 <small>L</small>-Lysine <small>L</small>-lysinium dichloride nitrate
;
_journal_issue 9
_journal_name_full 'Acta Crystallographica Section E'
_journal_page_first o888
_journal_page_last o890
_journal_paper_doi 10.1107/S1600536801014040
_journal_volume 57
_journal_year 2001
_chemical_formula_iupac '2C6 H15 N2 O2 1+, H 1+, N O3 1-, 2Cl 1-'
_chemical_formula_moiety '2C6 H15 N2 O2 1+, H 1+, N O3 1-, 2Cl 1-'
_chemical_formula_sum 'C12 H31 Cl2 N5 O7'
_chemical_formula_weight 428.32
_chemical_name_common 'Bis( L-Lysinium(+)) hydrogen dichloride nitrate'
_chemical_name_systematic
;
Bis( L-Lysinium(+)) hydrogen dichloride nitrate
;
_space_group_IT_number 19
_symmetry_cell_setting orthorhombic
_symmetry_space_group_name_Hall 'P 2ac 2ab'
_symmetry_space_group_name_H-M 'P 21 21 21'
_audit_creation_method SHELXL-97
_cell_angle_alpha 90.00
_cell_angle_beta 90.00
_cell_angle_gamma 90.00
_cell_formula_units_Z 4
_cell_length_a 4.9846(2)
_cell_length_b 20.604(2)
_cell_length_c 20.663(2)
_cell_measurement_reflns_used 20
_cell_measurement_temperature 293(2)
_cell_measurement_theta_max 14.278
_cell_measurement_theta_min 10.239
_cell_volume 2122.1(3)
_computing_cell_refinement 'CAD-4 Software'
_computing_data_collection 'CAD-4 Software (Enraf-Nonius, 1989)'
_computing_data_reduction 'CAD-4 Software'
_computing_molecular_graphics 'PLATON (Spek, 1999)'
_computing_publication_material SHELXL97
_computing_structure_refinement 'SHELXL97 (Sheldrick, 1997)'
_computing_structure_solution 'SHELXS97 (Sheldrick, 1997)'
_diffrn_ambient_temperature 293(2)
_diffrn_measured_fraction_theta_full 1.000
_diffrn_measured_fraction_theta_max 1.000
_diffrn_measurement_device_type 'Enraf-Nonius sealed tube'
_diffrn_measurement_method \w-2\q
_diffrn_radiation_monochromator graphite
_diffrn_radiation_source 'fine-focus sealed tube'
_diffrn_radiation_type MoK\a
_diffrn_radiation_wavelength .71070
_diffrn_reflns_av_R_equivalents .0460
_diffrn_reflns_av_sigmaI/netI .0607
_diffrn_reflns_limit_h_max 5
_diffrn_reflns_limit_h_min -1
_diffrn_reflns_limit_k_max 24
_diffrn_reflns_limit_k_min -2
_diffrn_reflns_limit_l_max 24
_diffrn_reflns_limit_l_min -2
_diffrn_reflns_number 3313
_diffrn_reflns_theta_full 24.97
_diffrn_reflns_theta_max 24.97
_diffrn_reflns_theta_min 1.97
_diffrn_standards_decay_% none
_diffrn_standards_interval_time 60
_diffrn_standards_number 3
_exptl_absorpt_coefficient_mu .347
_exptl_absorpt_correction_T_max .9008
_exptl_absorpt_correction_T_min .8832
_exptl_absorpt_correction_type '\y scan'
_exptl_absorpt_process_details '(North et al., 1968)'
_exptl_crystal_colour colorless
_exptl_crystal_density_diffrn 1.341
_exptl_crystal_density_meas 1.333
_exptl_crystal_density_method flotation
_exptl_crystal_description needles
_exptl_crystal_F_000 912
_exptl_crystal_size_max .5
_exptl_crystal_size_mid .3
_exptl_crystal_size_min .3
_refine_diff_density_max .533
_refine_diff_density_min -.420
_refine_ls_abs_structure_details 'Flack (1983), 714 Friedel pairs'
_refine_ls_abs_structure_Flack .2(2)
_refine_ls_extinction_method none
_refine_ls_goodness_of_fit_ref 1.028
_refine_ls_hydrogen_treatment mixed
_refine_ls_matrix_type full
_refine_ls_number_parameters 270
_refine_ls_number_reflns 2910
_refine_ls_number_restraints 16
_refine_ls_restrained_S_all 1.053
_refine_ls_R_factor_all .1185
_refine_ls_R_factor_gt .0616
_refine_ls_shift/su_max .002
_refine_ls_shift/su_mean .000
_refine_ls_structure_factor_coef Fsqd
_refine_ls_weighting_details 'calc w = 1/[\s^2^(Fo^2^)+(0.0869P)^2^+3.2345P] where P = (Fo^2^+2Fc^2^)/3'
_refine_ls_weighting_scheme calc
_refine_ls_wR_factor_ref .1897
_reflns_number_gt 1805
_reflns_number_total 2910
_reflns_threshold_expression I>2\s(I)
_cod_data_source_file ob6065.cif
_cod_data_source_block I
_cod_database_code 2200512
_cod_database_fobs_code 2200512

loop_
_symmetry_equiv_pos_as_xyz
'x, y, z'
'-x+1/2, -y, z+1/2'
'x+1/2, -y+1/2, -z'
'-x, y+1/2, -z+1/2'

loop_
_atom_site_label
_atom_site_fract_x
_atom_site_fract_y
_atom_site_fract_z
_atom_site_U_iso_or_equiv
_atom_site_adp_type
_atom_site_calc_flag
_atom_site_refinement_flags
_atom_site_occupancy
_atom_site_disorder_assembly
_atom_site_disorder_group
_atom_site_type_symbol
N1 .262(3) .3115(5) .4110(4) .105(4) Uani d D 1 . . N
O1 .307(5) .2948(14) .3554(9) .132(12) Uani d PD .536(14) A 1 O
O2 .426(7) .3066(16) .4505(13) .39(4) Uani d PD .536(14) A 1 O
O3 .020(5) .2971(10) .4253(10) .28(3) Uani d PD .536(14) A 1 O
O1' .241(5) .2826(8) .3629(6) .047(4) Uani d PD .464(14) A 2 O
O2' .268(3) .2999(6) .4668(5) .044(4) Uani d PD .464(14) A 2 O
O3' .294(5) .3749(6) .4049(8) .132(9) Uani d PD .464(14) A 2 O
Cl1 .2235(4) .67394(7) .68813(7) .0394(4) Uani d . 1 . . Cl
Cl2 .2349(4) .65481(10) .15174(8) .0596(6) Uani d . 1 . . Cl
O11 .3233(9) .7006(2) .5069(2) .0424(12) Uani d . 1 . . O
O12 .4692(13) .6191(3) .4466(3) .0716(19) Uani d . 1 . . O
C11 .4836(13) .6575(3) .4945(3) .0343(15) Uani d . 1 . . C
C12 .7287(15) .6471(3) .5372(3) .0325(14) Uani d . 1 . . C
H12 .8907 .6493 .5104 .039 Uiso calc R 1 . . H
N11 .7347(13) .7003(2) .5849(2) .0360(12) Uani d . 1 . . N
H11A .7420 .7382 .5643 .054 Uiso calc R 1 . . H
H11B .8784 .6961 .6101 .054 Uiso calc R 1 . . H
H11C .5871 .6988 .6091 .054 Uiso calc R 1 . . H
C13 .7230(19) .5813(3) .5729(3) .0482(18) Uani d . 1 . . C
H13A .8561 .5819 .6072 .058 Uiso calc R 1 . . H
H13B .5484 .5756 .5929 .058 Uiso calc R 1 . . H
C14 .777(3) .5250(3) .5296(4) .068(2) Uani d . 1 . . C
H14A .9538 .5299 .5107 .081 Uiso calc R 1 . . H
H14B .6472 .5251 .4946 .081 Uiso calc R 1 . . H
C15 .763(2) .4599(3) .5644(3) .061(2) Uani d . 1 . . C
H15A .9035 .4577 .5969 .073 Uiso calc R 1 . . H
H15B .5916 .4559 .5863 .073 Uiso calc R 1 . . H
C16 .795(2) .4064(3) .5188(4) .066(2) Uani d . 1 . . C
H16A .9683 .4101 .4980 .079 Uiso calc R 1 . . H
H16B .6582 .4101 .4855 .079 Uiso calc R 1 . . H
N12 .7732(15) .3421(2) .5495(3) .0499(15) Uani d . 1 . . N
H12A .8843 .3401 .5832 .075 Uiso calc R 1 . . H
H12B .8167 .3115 .5210 .075 Uiso calc R 1 . . H
H12C .6056 .3358 .5630 .075 Uiso calc R 1 . . H
O21 1.1690(10) .6936(2) .3192(3) .0530(14) Uani d . 1 . . O
O22 1.0639(13) .6106(3) .3822(3) .0726(19) Uani d . 1 . . O
H2 1.23(2) .618(4) .414(4) .09(3) Uiso d . 1 . . H
C21 1.0223(15) .6493(4) .3352(3) .0441(18) Uani d . 1 . . C
C22 .7638(17) .6343(3) .2998(3) .0428(16) Uani d D 1 . . C
H22 .6122 .6387 .3297 .051 Uiso calc R 1 . . H
N21 .7356(14) .6821(2) .2464(2) .0404(13) Uani d . 1 . . N
H21A .7493 .7222 .2623 .061 Uiso calc R 1 . . H
H21B .5762 .6773 .2276 .061 Uiso calc R 1 . . H
H21C .8646 .6757 .2173 .061 Uiso calc R 1 . . H
C23 .764(3) .5646(4) .2701(5) .103(4) Uani d D 1 . . C
H23A .6181 .5628 .2391 .123 Uiso calc R 1 . . H
H23B .9292 .5599 .2459 .123 Uiso calc R 1 . . H
C24 .741(5) .5114(5) .3091(6) .131(5) Uani d D 1 . . C
H24A .5666 .5122 .3301 .157 Uiso calc R 1 . . H
H24B .8767 .5135 .3426 .157 Uiso calc R 1 . . H
C25 .771(3) .4458(4) .2714(6) .101(4) Uani d D 1 . . C
H25A .6238 .4402 .2413 .121 Uiso calc R 1 . . H
H25B .9380 .4455 .2472 .121 Uiso calc R 1 . . H
C26 .771(3) .3959(7) .3170(5) .138(6) Uani d D 1 . . C
H26A .9278 .4008 .3444 .166 Uiso calc R 1 . . H
H26B .6139 .4007 .3442 .166 Uiso calc R 1 . . H
N22 .7720(17) .3334(3) .2914(3) .0698(19) Uani d D 1 . . N
H22A .6222 .3270 .2688 .105 Uiso calc R 1 . . H
H22B .7807 .3046 .3235 .105 Uiso calc R 1 . . H
H22C .9134 .3286 .2656 .105 Uiso calc R 1 . . H

loop_
_atom_site_aniso_label
_atom_site_aniso_U_11
_atom_site_aniso_U_22
_atom_site_aniso_U_33
_atom_site_aniso_U_12
_atom_site_aniso_U_13
_atom_site_aniso_U_23
N1 .165(12) .075(7) .074(8) .000(10) .017(10) .027(6)
O1 .069(15) .18(2) .15(2) -.042(13) .050(12) .007(16)
O2 .68(9) .18(3) .31(4) -.11(4) -.42(6) .05(3)
O3 .71(8) .073(12) .073(12) -.06(3) .13(3) -.013(10)
O1' .044(10) .058(8) .038(7) -.001(9) -.010(8) -.023(6)
O2' .039(7) .058(7) .034(6) .003(8) .007(7) -.022(6)
O3' .17(2) .078(12) .145(15) -.019(15) .014(19) .009(10)
Cl1 .0347(9) .0437(8) .0398(8) -.0026(9) -.0009(9) -.0006(7)
Cl2 .0344(10) .0997(15) .0449(9) -.0028(14) .0008(10) -.0061(9)
O11 .031(3) .043(3) .053(3) .002(2) -.008(2) .006(2)
O12 .060(4) .098(5) .057(3) .028(4) -.029(3) -.028(3)
C11 .024(3) .039(4) .039(4) .000(3) .000(3) .002(3)
C12 .031(4) .034(3) .032(3) -.009(4) .001(3) .003(2)
N11 .038(3) .032(2) .038(3) -.002(4) -.007(4) .003(2)
C13 .058(5) .041(4) .046(4) .003(5) -.012(5) .002(3)
C14 .103(8) .044(4) .056(4) .007(7) .004(7) .003(3)
C15 .079(6) .049(4) .054(4) -.001(6) .002(6) .003(3)
C16 .088(7) .052(4) .056(4) .004(6) -.012(6) .007(3)
N12 .056(4) .042(3) .052(3) -.001(4) .000(4) .001(2)
O21 .036(3) .051(3) .071(3) -.007(3) -.015(3) -.009(3)
O22 .061(4) .093(5) .065(4) -.017(4) -.030(3) .019(4)
C21 .040(4) .050(4) .042(4) .011(4) -.011(3) -.013(4)
C22 .035(4) .046(3) .048(4) -.008(4) -.009(4) .002(3)
N21 .034(3) .044(3) .043(3) .006(4) -.003(3) -.008(2)
C23 .130(10) .055(5) .123(8) -.059(8) -.080(9) .031(5)
C24 .171(14) .103(8) .120(8) -.033(12) .009(14) -.005(7)
C25 .074(7) .069(6) .161(11) -.005(7) -.044(9) -.050(7)
C26 .127(12) .183(13) .104(9) .067(14) -.049(11) -.064(10)
N22 .052(4) .102(5) .056(4) .013(6) .002(4) -.006(4)

loop_
_atom_type_symbol
_atom_type_description
_atom_type_scat_dispersion_real
_atom_type_scat_dispersion_imag
_atom_type_scat_source
C C .0033 .0016 'International Tables Vol C Tables 4.2.6.8 and 6.1.1.4'
H H .0000 .0000 'International Tables Vol C Tables 4.2.6.8 and 6.1.1.4'
N N .0061 .0033 'International Tables Vol C Tables 4.2.6.8 and 6.1.1.4'
O O .0106 .0060 'International Tables Vol C Tables 4.2.6.8 and 6.1.1.4'
Cl Cl .1484 .1585 'International Tables Vol C Tables 4.2.6.8 and 6.1.1.4'

loop_
_geom_angle_atom_site_label_1
_geom_angle_atom_site_label_2
_geom_angle_atom_site_label_3
_geom_angle
O1' N1 O2 128(2)
O1' N1 O2' 137.3(13)
O2 N1 O2' 44(2)
O1' N1 O1 21.3(18)
O2 N1 O1 120(2)
O2' N1 O1 149(2)
O1' N1 O3 89.7(18)
O2 N1 O3 119.0(17)
O2' N1 O3 75.6(14)
O1 N1 O3 109.1(15)
O1' N1 O3' 115.8(12)
O2 N1 O3' 94(2)
O2' N1 O3' 106.8(11)
O1 N1 O3' 99.6(18)
O3 N1 O3' 111.6(19)
O11 C11 O12 125.4(6)
O11 C11 C12 120.3(6)
O12 C11 C12 114.2(6)
N11 C12 C11 107.4(6)
N11 C12 C13 109.5(4)
C11 C12 C13 112.7(6)
N11 C12 H12 109.1
C11 C12 H12 109.1
C13 C12 H12 109.1
C12 N11 H11A 109.5
C12 N11 H11B 109.5
H11A N11 H11B 109.5
C12 N11 H11C 109.5
H11A N11 H11C 109.5
H11B N11 H11C 109.5
C14 C13 C12 113.1(6)
C14 C13 H13A 109.0
C12 C13 H13A 109.0
C14 C13 H13B 109.0
C12 C13 H13B 109.0
H13A C13 H13B 107.8
C13 C14 C15 113.1(6)
C13 C14 H14A 108.9
C15 C14 H14A 108.9
C13 C14 H14B 109.0
C15 C14 H14B 109.0
H14A C14 H14B 107.8
C16 C15 C14 110.7(6)
C16 C15 H15A 109.5
C14 C15 H15A 109.5
C16 C15 H15B 109.5
C14 C15 H15B 109.5
H15A C15 H15B 108.1
C15 C16 N12 113.1(6)
C15 C16 H16A 109.0
N12 C16 H16A 109.0
C15 C16 H16B 109.0
N12 C16 H16B 109.0
H16A C16 H16B 107.8
C16 N12 H12A 109.5
C16 N12 H12B 109.5
H12A N12 H12B 109.5
C16 N12 H12C 109.5
H12A N12 H12C 109.5
H12B N12 H12C 109.5
C21 O22 H2 120(5)
O21 C21 O22 125.4(7)
O21 C21 C22 122.2(7)
O22 C21 C22 112.3(7)
N21 C22 C21 107.7(6)
N21 C22 C23 108.6(5)
C21 C22 C23 112.2(7)
N21 C22 H22 109.5
C21 C22 H22 109.5
C23 C22 H22 109.5
C22 N21 H21A 109.5
C22 N21 H21B 109.5
H21A N21 H21B 109.5
C22 N21 H21C 109.5
H21A N21 H21C 109.5
H21B N21 H21C 109.5
C24 C23 C22 120.5(9)
C24 C23 H23A 107.2
C22 C23 H23A 107.2
C24 C23 H23B 107.2
C22 C23 H23B 107.2
H23A C23 H23B 106.8
C23 C24 C25 113.1(11)
C23 C24 H24A 109.0
C25 C24 H24A 109.0
C23 C24 H24B 109.0
C25 C24 H24B 109.0
H24A C24 H24B 107.8
C26 C25 C24 107.5(11)
C26 C25 H25A 110.2
C24 C25 H25A 110.2
C26 C25 H25B 110.2
C24 C25 H25B 110.2
H25A C25 H25B 108.5
N22 C26 C25 115.2(9)
N22 C26 H26A 108.5
C25 C26 H26A 108.5
N22 C26 H26B 108.5
C25 C26 H26B 108.5
H26A C26 H26B 107.5
C26 N22 H22A 109.5
C26 N22 H22B 109.5
H22A N22 H22B 109.5
C26 N22 H22C 109.5
H22A N22 H22C 109.5
H22B N22 H22C 109.5

loop_
_geom_bond_atom_site_label_1
_geom_bond_atom_site_label_2
_geom_bond_site_symmetry_2
_geom_bond_distance
_geom_bond_publ_flag
N1 O1' . 1.162(12) ?
N1 O2 . 1.163(16) ?
N1 O2' . 1.178(13) ?
N1 O1 . 1.221(15) ?
N1 O3 . 1.276(19) ?
N1 O3' . 1.323(14) ?
O11 C11 . 1.223(7) yes
O12 C11 . 1.267(8) yes
C11 C12 . 1.522(9) ?
C12 N11 . 1.476(7) ?
C12 C13 . 1.544(8) ?
C12 H12 . .9800 ?
N11 H11A . .8900 ?
N11 H11B . .8900 ?
N11 H11C . .8900 ?
C13 C14 . 1.490(9) ?
C13 H13A . .9700 ?
C13 H13B . .9700 ?
C14 C15 . 1.524(9) ?
C14 H14A . .9700 ?
C14 H14B . .9700 ?
C15 C16 . 1.458(10) ?
C15 H15A . .9700 ?
C15 H15B . .9700 ?
C16 N12 . 1.474(8) ?
C16 H16A . .9700 ?
C16 H16B . .9700 ?
N12 H12A . .8900 ?
N12 H12B . .8900 ?
N12 H12C . .8900 ?
O21 C21 . 1.217(9) yes
O22 C21 . 1.274(9) yes
O22 H2 . 1.06(11) ?
C21 C22 . 1.514(11) ?
C22 N21 . 1.486(7) ?
C22 C23 . 1.561(10) ?
C22 H22 . .9800 ?
N21 H21A . .8900 ?
N21 H21B . .8900 ?
N21 H21C . .8900 ?
C23 C24 . 1.366(11) ?
C23 H23A . .9700 ?
C23 H23B . .9700 ?
C24 C25 . 1.566(13) ?
C24 H24A . .9700 ?
C24 H24B . .9700 ?
C25 C26 . 1.394(14) ?
C25 H25A . .9700 ?
C25 H25B . .9700 ?
C26 N22 . 1.392(13) ?
C26 H26A . .9700 ?
C26 H26B . .9700 ?
N22 H22A . .8900 ?
N22 H22B . .8900 ?
N22 H22C . .8900 ?

loop_
_geom_hbond_atom_site_label_D
_geom_hbond_atom_site_label_H
_geom_hbond_atom_site_label_A
_geom_hbond_site_symmetry_A
_geom_hbond_distance_DH
_geom_hbond_distance_HA
_geom_hbond_distance_DA
_geom_hbond_angle_DHA
O22 H2 O12 1_655 1.06(11) 1.38(11) 2.425(8) 169(9)
N11 H11A O11 3_566 .89 1.98 2.821(7) 157.3
N11 H11B Cl1 1_655 .89 2.40 3.283(6) 171.2
N11 H11C Cl1 . .89 2.49 3.367(6) 167.5
N12 H12A Cl2 2_665 .89 2.37 3.237(7) 164.4
N12 H12B O3 1_655 .89 2.24 2.994(18) 142.1
N12 H12B O2' 3_556 .89 2.32 2.945(14) 127.0
N12 H12B O2' 1_655 .89 2.52 3.124(14) 125.3
N12 H12B O2 3_556 .89 2.56 3.16(3) 124.9
N12 H12C Cl2 2_565 .89 2.51 3.298(7) 148.6
N21 H21A Cl1 3_566 .89 2.38 3.260(5) 171.6
N21 H21B Cl2 . .89 2.36 3.221(6) 162.9
N21 H21C Cl2 1_655 .89 2.33 3.215(6) 173.0
N22 H22A Cl1 2_564 .89 2.40 3.268(8) 165.6
N22 H22B O3 1_655 .89 2.42 3.12(3) 135.5
N22 H22B O1 1_655 .89 2.71 3.08(3) 106.1
N22 H22C Cl1 2_664 .89 2.42 3.302(8) 173.2

loop_
_geom_torsion_atom_site_label_1
_geom_torsion_atom_site_label_2
_geom_torsion_atom_site_label_3
_geom_torsion_atom_site_label_4
_geom_torsion
_geom_torsion_publ_flag
O11 C11 C12 N11 -6.1(8) yes
O12 C11 C12 N11 172.7(6) ?
O11 C11 C12 C13 114.6(7) ?
O12 C11 C12 C13 -66.7(8) ?
N11 C12 C13 C14 -167.4(9) yes
C11 C12 C13 C14 73.2(10) ?
C12 C13 C14 C15 -178.3(9) yes
C13 C14 C15 C16 175.1(11) yes
C14 C15 C16 N12 -178.0(9) yes
O21 C21 C22 N21 -.1(9) yes
O22 C21 C22 N21 179.9(6) ?
O21 C21 C22 C23 119.3(8) ?
O22 C21 C22 C23 -60.7(9) ?
N21 C22 C23 C24 -168.7(15) yes
C21 C22 C23 C24 72.5(18) ?
C22 C23 C24 C25 -174.6(12) yes
C23 C24 C25 C26 174.1(17) yes
C24 C25 C26 N22 174.3(14) yes
